data_4118475
loop_
_publ_author_name
'Ana Crespo-Pe\~na'
'David Monge'
'Elo\'isa Mart\'in-Zamora'
'Eleuterio \'Alvarez'
'Rosario Fern\'andez'
'Jos\'e M. Lassaletta'

_publ_contact_author_address
;
  Dr. Jos\'e M. Lassaletta
     Instituto de Investigaciones Qu\'imicas, C.S.I.C-Universidad de Sevilla,
     Avd. Am\'erico Vespucio, 49., Isla de la Cartuja, E-41092 Sevilla,  Spain  
;
_publ_contact_author_email jmlassa@iiq.csic.es
_publ_contact_author_fax '+34 954 460565'
_publ_contact_author_name 'Prof. Jos\'e M. Lassaletta'
_publ_contact_author_phone '+34 954 489563'
_publ_section_title
;
 Asymmetric Formal Carbonyl-Ene Reactions of Formaldehyde tert-Butyl
 Hydrazone with \a-Keto Esters: Dual Activation by Bis-urea Catalysts
;
_journal_name_full 'Journal of the American Chemical Society'
_journal_page_first 12912
_journal_page_last 12915
_journal_paper_doi 10.1021/ja305209w
_journal_volume 134
_journal_year 2012
_chemical_absolute_configuration ad
_chemical_formula_moiety 'C9 H12 O4 S'
_chemical_formula_sum 'C9 H12 O4 S'
_chemical_formula_weight 216.25
_chemical_name_systematic
; 
 ? 
;
_space_group_IT_number 144
_symmetry_cell_setting trigonal
_symmetry_space_group_name_Hall 'P 31'
_symmetry_space_group_name_H-M 'P 31'
_atom_sites_solution_hydrogens geom
_atom_sites_solution_primary direct
_atom_sites_solution_secondary difmap
_audit_creation_method SHELXL-97
_cell_angle_alpha 90.00
_cell_angle_beta 90.00
_cell_angle_gamma 120.00
_cell_formula_units_Z 3
_cell_length_a 12.3447(4)
_cell_length_b 12.3447(4)
_cell_length_c 5.9591(3)
_cell_measurement_reflns_used 2858
_cell_measurement_temperature 173(2)
_cell_measurement_theta_max 29.50
_cell_measurement_theta_min 3.30
_cell_volume 786.45(5)
_computing_cell_refinement 'APEX2 Software Suite (Bruker, 2007)'
_computing_data_collection 'APEX2 Software Suite (Bruker, 2007)'
_computing_data_reduction 'APEX2 Software Suite (Bruker, 2007)'
_computing_molecular_graphics 'SHELXTL (Sheldrick, 2008)'
_computing_publication_material 'SHELXTL and publCIF (Westrip, 2010)'
_computing_structure_refinement 'SHELXL97 (Sheldrick, 2008)'
_computing_structure_solution 'SIR2002 (Burla et al., 2003)'
_diffrn_ambient_temperature 173(2)
_diffrn_detector_area_resol_mean 8.26
_diffrn_measured_fraction_theta_full 0.995
_diffrn_measured_fraction_theta_max 0.995
_diffrn_measurement_device_type
; 
 Bruker-Nonius X8kappa APEX II CCD area detector 
;
_diffrn_measurement_method 'phi and omega scans with narrow frames'
_diffrn_radiation_monochromator graphite
_diffrn_radiation_source 'fine-focus sealed tube'
_diffrn_radiation_type MoK\a
_diffrn_radiation_wavelength 0.71073
_diffrn_reflns_av_R_equivalents 0.0211
_diffrn_reflns_av_sigmaI/netI 0.0197
_diffrn_reflns_limit_h_max 17
_diffrn_reflns_limit_h_min -17
_diffrn_reflns_limit_k_max 17
_diffrn_reflns_limit_k_min -17
_diffrn_reflns_limit_l_max 8
_diffrn_reflns_limit_l_min -8
_diffrn_reflns_number 7666
_diffrn_reflns_theta_full 30.49
_diffrn_reflns_theta_max 30.49
_diffrn_reflns_theta_min 3.30
_diffrn_standards_decay_% 0
_exptl_absorpt_coefficient_mu 0.295
_exptl_absorpt_correction_T_max 0.9220
_exptl_absorpt_correction_T_min 0.8836
_exptl_absorpt_correction_type multi-scan
_exptl_absorpt_process_details
; 
 program SADABS, Bruker (2001). 
;
_exptl_crystal_colour colourless
_exptl_crystal_density_diffrn 1.370
_exptl_crystal_description needle
_exptl_crystal_F_000 342
_exptl_crystal_size_max 0.50
_exptl_crystal_size_mid 0.35
_exptl_crystal_size_min 0.28
_refine_diff_density_max 0.246
_refine_diff_density_min -0.185
_refine_diff_density_rms 0.044
_refine_ls_abs_structure_details 'Flack H D (1983), Acta Cryst. A39, 876-881'
_refine_ls_abs_structure_Flack 0.03(8)
_refine_ls_extinction_method none
_refine_ls_goodness_of_fit_ref 1.035
_refine_ls_hydrogen_treatment constr
_refine_ls_matrix_type full
_refine_ls_number_parameters 158
_refine_ls_number_reflns 1983
_refine_ls_number_restraints 4
_refine_ls_restrained_S_all 1.038
_refine_ls_R_factor_all 0.0360
_refine_ls_R_factor_gt 0.0322
_refine_ls_shift/su_max 0.000
_refine_ls_shift/su_mean 0.000
_refine_ls_structure_factor_coef Fsqd
_refine_ls_weighting_details 'calc w=1/[\s^2^(Fo^2^)+(0.0498P)^2^+0.1135P] where P=(Fo^2^+2Fc^2^)/3'
_refine_ls_weighting_scheme calc
_refine_ls_wR_factor_gt 0.0808
_refine_ls_wR_factor_ref 0.0840
_reflns_number_gt 1861
_reflns_number_total 1983
_reflns_threshold_expression >2sigma(I)
_cod_data_source_file ja305209w_si_002_2.cif
_cod_data_source_block (R)-7p
_cod_original_cell_volume 786.45(7)
_cod_database_code 4118475

loop_
_symmetry_equiv_pos_as_xyz
'x, y, z'
'-y, x-y, z+1/3'
'-x+y, -x, z+2/3'

loop_
_atom_site_label
_atom_site_type_symbol
_atom_site_fract_x
_atom_site_fract_y
_atom_site_fract_z
_atom_site_U_iso_or_equiv
_atom_site_adp_type
_atom_site_occupancy
_atom_site_symmetry_multiplicity
_atom_site_calc_flag
_atom_site_refinement_flags
_atom_site_disorder_assembly
_atom_site_disorder_group
S1 S -0.12649(5) 0.34407(5) -0.01840(8) 0.03607(13) Uani 1 1 d . A .
O1 O 0.23913(18) 0.37499(19) 0.1272(3) 0.0480(4) Uani 1 1 d . . .
O3 O 0.13273(14) 0.51055(15) 0.0310(2) 0.0321(3) Uani 1 1 d . A .
H3 H 0.1970 0.5113 -0.0172 0.048 Uiso 1 1 calc R . .
O4 O 0.23728(13) 0.62279(14) 0.4521(2) 0.0282(3) Uani 1 1 d . . .
H4 H 0.2661 0.6599 0.3297 0.042 Uiso 1 1 calc R . .
C2 C 0.09296(18) 0.44046(17) 0.2316(3) 0.0253(3) Uani 1 1 d . . .
C3 C -0.04465(18) 0.34444(19) 0.2131(3) 0.0258(3) Uani 1 1 d . A .
C4 C -0.12278(19) 0.2548(2) 0.3680(3) 0.0321(4) Uani 1 1 d . . .
H4A H -0.0952 0.2398 0.5073 0.039 Uiso 1 1 calc R A .
C5 C -0.2485(2) 0.1888(2) 0.2925(4) 0.0391(5) Uani 1 1 d . A .
H5 H -0.3149 0.1245 0.3766 0.047 Uiso 1 1 calc R . .
C6 C -0.2641(2) 0.2269(2) 0.0881(4) 0.0405(5) Uani 1 1 d . . .
H6 H -0.3422 0.1925 0.0127 0.049 Uiso 1 1 calc R A .
C7 C 0.11032(17) 0.53028(18) 0.4239(3) 0.0269(3) Uani 1 1 d . A .
H7A H 0.0606 0.5713 0.3924 0.032 Uiso 1 1 calc R . .
H7B H 0.0786 0.4821 0.5649 0.032 Uiso 1 1 calc R . .
C1A C 0.1700(2) 0.3764(2) 0.2673(4) 0.0339(4) Uani 0.50 1 d PD A 1
O2A O 0.1440(9) 0.3072(7) 0.4459(13) 0.0380(16) Uani 0.50 1 d PD A 1
C8A C 0.2098(5) 0.2383(5) 0.4711(10) 0.0390(11) Uani 0.50 1 d PD A 1
H8A1 H 0.3007 0.2962 0.4895 0.047 Uiso 0.50 1 calc PR A 1
H8A2 H 0.1961 0.1845 0.3387 0.047 Uiso 0.50 1 calc PR A 1
C9A C 0.1554(7) 0.1604(6) 0.6782(10) 0.0552(14) Uani 0.50 1 d PD A 1
H9A1 H 0.1711 0.2153 0.8076 0.083 Uiso 0.50 1 calc PR A 1
H9A2 H 0.1945 0.1093 0.7036 0.083 Uiso 0.50 1 calc PR A 1
H9A3 H 0.0650 0.1058 0.6586 0.083 Uiso 0.50 1 calc PR A 1
C1B C 0.1700(2) 0.3764(2) 0.2673(4) 0.0339(4) Uani 0.50 1 d PD A 2
O2B O 0.1581(9) 0.3385(7) 0.4867(12) 0.0341(14) Uani 0.50 1 d PD A 2
C8B C 0.2245(7) 0.2752(6) 0.5588(11) 0.0482(14) Uani 0.50 1 d PD A 2
H8B1 H 0.2321 0.2794 0.7244 0.058 Uiso 0.50 1 calc PR A 2
H8B2 H 0.3099 0.3185 0.4948 0.058 Uiso 0.50 1 calc PR A 2
C9B C 0.1595(7) 0.1436(7) 0.4876(16) 0.073(2) Uani 0.50 1 d PD A 2
H9B1 H 0.0775 0.0989 0.5609 0.110 Uiso 0.50 1 calc PR A 2
H9B2 H 0.2093 0.1051 0.5300 0.110 Uiso 0.50 1 calc PR A 2
H9B3 H 0.1482 0.1391 0.3244 0.110 Uiso 0.50 1 calc PR A 2

loop_
_atom_site_aniso_label
_atom_site_aniso_U_11
_atom_site_aniso_U_22
_atom_site_aniso_U_33
_atom_site_aniso_U_23
_atom_site_aniso_U_13
_atom_site_aniso_U_12
S1 0.0367(3) 0.0378(3) 0.0329(2) -0.0009(2) -0.0095(2) 0.0181(2)
O1 0.0415(10) 0.0462(10) 0.0624(11) -0.0036(8) 0.0125(8) 0.0264(8)
O3 0.0309(7) 0.0365(8) 0.0251(6) 0.0064(5) 0.0052(5) 0.0139(6)
O4 0.0237(7) 0.0323(7) 0.0241(6) 0.0012(5) -0.0009(5) 0.0106(6)
C2 0.0237(8) 0.0273(9) 0.0236(7) 0.0021(6) 0.0006(6) 0.0118(7)
C3 0.0246(8) 0.0264(8) 0.0257(7) -0.0013(6) -0.0017(6) 0.0124(7)
C4 0.0275(10) 0.0344(10) 0.0306(9) 0.0020(7) 0.0012(7) 0.0126(8)
C5 0.0287(10) 0.0315(11) 0.0493(12) 0.0005(9) 0.0068(9) 0.0091(9)
C6 0.0265(10) 0.0344(11) 0.0571(14) -0.0127(10) -0.0134(9) 0.0126(9)
C7 0.0225(8) 0.0321(9) 0.0246(8) -0.0003(7) 0.0004(6) 0.0125(7)
C1A 0.0273(10) 0.0301(10) 0.0446(11) 0.0004(8) -0.0008(8) 0.0145(8)
O2A 0.035(3) 0.036(4) 0.049(3) -0.001(2) -0.005(2) 0.023(3)
C8A 0.039(2) 0.033(3) 0.058(3) -0.009(2) -0.011(2) 0.027(2)
C9A 0.083(4) 0.052(3) 0.051(3) 0.000(2) -0.014(3) 0.050(3)
C1B 0.0273(10) 0.0301(10) 0.0446(11) 0.0004(8) -0.0008(8) 0.0145(8)
O2B 0.037(3) 0.033(3) 0.039(3) 0.004(2) -0.0064(19) 0.023(3)
C8B 0.064(4) 0.052(4) 0.049(3) -0.006(3) -0.010(3) 0.044(3)
C9B 0.065(4) 0.050(4) 0.114(6) -0.002(4) -0.009(4) 0.036(4)

loop_
_atom_type_symbol
_atom_type_description
_atom_type_scat_dispersion_real
_atom_type_scat_dispersion_imag
_atom_type_scat_source
C C 0.0033 0.0016 'International Tables Vol C Tables 4.2.6.8 and 6.1.1.4'
H H 0.0000 0.0000 'International Tables Vol C Tables 4.2.6.8 and 6.1.1.4'
O O 0.0106 0.0060 'International Tables Vol C Tables 4.2.6.8 and 6.1.1.4'
S S 0.1246 0.1234 'International Tables Vol C Tables 4.2.6.8 and 6.1.1.4'

loop_
_geom_angle_atom_site_label_1
_geom_angle_atom_site_label_2
_geom_angle_atom_site_label_3
_geom_angle
C3 S1 C6 92.20(11)
C2 O3 H3 109.5
C7 O4 H4 109.5
O3 C2 C3 109.18(15)
O3 C2 C1A 108.67(16)
C3 C2 C1A 110.53(16)
O3 C2 C7 108.03(15)
C3 C2 C7 108.49(15)
C1A C2 C7 111.87(15)
C4 C3 C2 129.36(16)
C4 C3 S1 111.07(15)
C2 C3 S1 119.46(13)
C3 C4 C5 111.75(18)
C3 C4 H4A 124.1
C5 C4 H4A 124.1
C6 C5 C4 113.0(2)
C6 C5 H5 123.5
C4 C5 H5 123.5
C5 C6 S1 112.00(17)
C5 C6 H6 124.0
S1 C6 H6 124.0
O4 C7 C2 111.75(15)
O4 C7 H7A 109.3
C2 C7 H7A 109.3
O4 C7 H7B 109.3
C2 C7 H7B 109.3
H7A C7 H7B 107.9
O1 C1A O2A 120.2(4)
O1 C1A C2 122.8(2)
O2A C1A C2 116.2(5)
C1A O2A C8A 116.4(7)
O2A C8A C9A 105.0(6)
O2A C8A H8A1 110.7
C9A C8A H8A1 110.7
O2A C8A H8A2 110.7
C9A C8A H8A2 110.7
H8A1 C8A H8A2 108.8
O2B C8B C9B 111.5(6)
O2B C8B H8B1 109.3
C9B C8B H8B1 109.3
O2B C8B H8B2 109.3
C9B C8B H8B2 109.3
H8B1 C8B H8B2 108.0
C8B C9B H9B1 109.5
C8B C9B H9B2 109.5
H9B1 C9B H9B2 109.5
C8B C9B H9B3 109.5
H9B1 C9B H9B3 109.5
H9B2 C9B H9B3 109.5

loop_
_geom_bond_atom_site_label_1
_geom_bond_atom_site_label_2
_geom_bond_distance
S1 C3 1.7084(18)
S1 C6 1.710(2)
O1 C1A 1.200(3)
O3 C2 1.412(2)
O3 H3 0.8400
O4 C7 1.414(2)
O4 H4 0.8400
C2 C3 1.513(3)
C2 C1A 1.525(3)
C2 C7 1.533(3)
C3 C4 1.393(3)
C4 C5 1.418(3)
C4 H4A 0.9500
C5 C6 1.354(3)
C5 H5 0.9500
C6 H6 0.9500
C7 H7A 0.9900
C7 H7B 0.9900
C1A O2A 1.300(9)
O2A C8A 1.447(9)
C8A C9A 1.501(8)
C8A H8A1 0.9900
C8A H8A2 0.9900
C9A H9A1 0.9800
C9A H9A2 0.9800
C9A H9A3 0.9800
O2B C8B 1.452(8)
C8B C9B 1.469(9)
C8B H8B1 0.9900
C8B H8B2 0.9900
C9B H9B1 0.9800
C9B H9B2 0.9800
C9B H9B3 0.9800

loop_
_geom_hbond_atom_site_label_D
_geom_hbond_atom_site_label_H
_geom_hbond_atom_site_label_A
_geom_hbond_distance_DH
_geom_hbond_distance_HA
_geom_hbond_distance_DA
_geom_hbond_angle_DHA
_geom_hbond_site_symmetry_A
O3 H3 O1 0.84 2.17 2.656(2) 116.5 .
O3 H3 O4 0.84 2.26 3.004(2) 147.3 2_664
O4 H4 O4 0.84 1.87 2.6677(16) 158.3 3_564

loop_
_geom_torsion_atom_site_label_1
_geom_torsion_atom_site_label_2
_geom_torsion_atom_site_label_3
_geom_torsion_atom_site_label_4
_geom_torsion
O3 C2 C3 C4 179.4(2)
C1A C2 C3 C4 59.9(3)
C7 C2 C3 C4 -63.1(3)
O3 C2 C3 S1 -4.9(2)
C1A C2 C3 S1 -124.34(16)
C7 C2 C3 S1 112.65(16)
C6 S1 C3 C4 0.39(17)
C6 S1 C3 C2 -176.11(17)
C2 C3 C4 C5 175.6(2)
S1 C3 C4 C5 -0.5(2)
C3 C4 C5 C6 0.3(3)
C4 C5 C6 S1 0.0(3)
C3 S1 C6 C5 -0.20(19)
O3 C2 C7 O4 -62.0(2)
C3 C2 C7 O4 179.75(15)
C1A C2 C7 O4 57.6(2)
O3 C2 C1A O1 -9.3(3)
C3 C2 C1A O1 110.5(2)
C7 C2 C1A O1 -128.5(2)
O3 C2 C1A O2A -179.7(4)
C3 C2 C1A O2A -59.9(4)
C7 C2 C1A O2A 61.1(4)
O1 C1A O2A C8A 4.5(8)
C2 C1A O2A C8A 175.2(5)
C1A O2A C8A C9A -175.8(6)
